data_7045457
loop_
_publ_author_name
'Mondal, Amit Kumar'
'Sundararajan, Mahesh'
'Konar, Sanjit'

_publ_section_title
;
 A new series of tetrahedral Co(ii) complexes [CoLX<sub>2</sub>] (X = NCS,
 Cl, Br, I) manifesting single-ion magnet features.
;
_journal_issue 11
_journal_name_full 'Dalton transactions (Cambridge, England : 2003)'
_journal_page_first 3745
_journal_page_last 3754
_journal_paper_doi 10.1039/c7dt04007e
_journal_volume 47
_journal_year 2018
_chemical_formula_moiety 'C39 H32 Cl2 Co O P2'
_chemical_formula_sum 'C39 H32 Cl2 Co O P2'
_chemical_formula_weight 708.42
_space_group_crystal_system monoclinic
_space_group_IT_number 14
_space_group_name_Hall '-P 2ybc'
_space_group_name_H-M_alt 'P 1 21/c 1'
_symmetry_space_group_name_Hall '-P 2ybc'
_symmetry_space_group_name_H-M 'P 1 21/c 1'
_atom_sites_solution_hydrogens geom
_audit_creation_method SHELXL-2014/6
_audit_update_record
;
2016-03-08 deposited with the CCDC.
2018-01-30 downloaded from the CCDC.
;
_cell_angle_alpha 90
_cell_angle_beta 111.257(3)
_cell_angle_gamma 90
_cell_formula_units_Z 8
_cell_length_a 16.8684(9)
_cell_length_b 10.4873(7)
_cell_length_c 40.263(2)
_cell_measurement_reflns_used 9945
_cell_measurement_temperature 140(2)
_cell_measurement_theta_max 26.56
_cell_measurement_theta_min 2.22
_cell_volume 6638.1(7)
_computing_cell_refinement 'Bruker SAINT'
_computing_data_collection 'Bruker APEX2'
_computing_data_reduction 'Bruker SAINT'
_computing_molecular_graphics 'Bruker SHELXTL'
_computing_publication_material 'Bruker SHELXTL'
_computing_structure_refinement 'SHELXL-2014/6 (Sheldrick, 2014)'
_computing_structure_solution 'SHELXS-97 (Sheldrick 2008)'
_diffrn_ambient_temperature 140(2)
_diffrn_measured_fraction_theta_full 0.999
_diffrn_measured_fraction_theta_max 0.990
_diffrn_measurement_device_type 'Bruker APEX-II CCD'
_diffrn_measurement_method '\f and \w scans'
_diffrn_radiation_type MoK\a
_diffrn_radiation_wavelength 0.71073
_diffrn_reflns_av_R_equivalents 0.1126
_diffrn_reflns_av_unetI/netI 0.0880
_diffrn_reflns_Laue_measured_fraction_full 0.999
_diffrn_reflns_Laue_measured_fraction_max 0.990
_diffrn_reflns_limit_h_max 22
_diffrn_reflns_limit_h_min -22
_diffrn_reflns_limit_k_max 13
_diffrn_reflns_limit_k_min -13
_diffrn_reflns_limit_l_max 53
_diffrn_reflns_limit_l_min -52
_diffrn_reflns_number 151836
_diffrn_reflns_point_group_measured_fraction_full 0.999
_diffrn_reflns_point_group_measured_fraction_max 0.990
_diffrn_reflns_theta_full 25.242
_diffrn_reflns_theta_max 28.033
_diffrn_reflns_theta_min 2.171
_exptl_absorpt_coefficient_mu 0.806
_exptl_absorpt_correction_T_max 0.933
_exptl_absorpt_correction_T_min 0.855
_exptl_absorpt_correction_type multi-scan
_exptl_absorpt_process_details MULTI-SCAN
_exptl_crystal_colour red
_exptl_crystal_density_diffrn 1.418
_exptl_crystal_description block
_exptl_crystal_F_000 2920
_exptl_crystal_size_max 0.45
_exptl_crystal_size_mid 0.15
_exptl_crystal_size_min 0.10
_refine_diff_density_max 0.688
_refine_diff_density_min -0.757
_refine_diff_density_rms 0.251
_refine_ls_extinction_method none
_refine_ls_goodness_of_fit_ref 0.984
_refine_ls_hydrogen_treatment constr
_refine_ls_matrix_type full
_refine_ls_number_parameters 815
_refine_ls_number_reflns 15917
_refine_ls_number_restraints 0
_refine_ls_restrained_S_all 0.984
_refine_ls_R_factor_all 0.1254
_refine_ls_R_factor_gt 0.0561
_refine_ls_shift/su_max 0.002
_refine_ls_shift/su_mean 0.000
_refine_ls_structure_factor_coef Fsqd
_refine_ls_weighting_details 'w=1/[\s^2^(Fo^2^)+(0.0597P)^2^+8.9199P] where P=(Fo^2^+2Fc^2^)/3'
_refine_ls_weighting_scheme calc
_refine_ls_wR_factor_gt 0.1087
_refine_ls_wR_factor_ref 0.1387
_reflns_Friedel_coverage 0.000
_reflns_number_gt 9475
_reflns_number_total 15917
_reflns_threshold_expression 'I > 2\s(I)'
_cod_data_source_file c7dt04007e2.cif
_cod_data_source_block Co-Cl_complex
_cod_depositor_comments
;
The following automatic conversions were performed:

'_exptl_absorpt_correction_type' value 'MULTI-SCAN' changed to
'multi-scan' according to
/home/data/users/saulius/crontab/automatic-downloads/rss-feeds/RSC/lib/dictionaries/cif_core.dic
dictionary named 'cif_core.dic' version 2.4.2 from 2011-04-26.

Automatic conversion script
Id: cif_fix_values 4973 2017-02-22 13:04:09Z antanas 

 Adding full bibliography for 7045457--7045459.cif.
;
_cod_database_code 7045457
_shelx_space_group_comment
;
The symmetry employed for this shelxl refinement is uniquely defined
by the following loop, which should always be used as a source of
symmetry information in preference to the above space-group names.
They are only intended as comments.
;
_shelxl_version_number 2014/6

loop_
_space_group_symop_operation_xyz
'x, y, z'
'-x, y+1/2, -z+1/2'
'-x, -y, -z'
'x, -y-1/2, z-1/2'

loop_
_atom_site_label
_atom_site_type_symbol
_atom_site_fract_x
_atom_site_fract_y
_atom_site_fract_z
_atom_site_U_iso_or_equiv
_atom_site_adp_type
_atom_site_occupancy
_atom_site_site_symmetry_order
_atom_site_calc_flag
_atom_site_refinement_flags_posn
_atom_site_refinement_flags_adp
Co3 Co 0.29022(3) 0.64857(5) 0.11946(2) 0.01155(12) Uani 1 1 d . .
Cl1 Cl 0.34893(5) 0.78137(9) 0.16534(2) 0.0187(2) Uani 1 1 d . .
Cl2 Cl 0.18036(6) 0.72566(11) 0.07551(2) 0.0276(2) Uani 1 1 d . .
P5 P 0.24413(5) 0.46498(9) 0.14231(2) 0.0124(2) Uani 1 1 d . .
P6 P 0.40154(5) 0.60982(9) 0.09782(2) 0.01138(19) Uani 1 1 d . .
O2 O 0.42152(13) 0.4764(2) 0.16230(6) 0.0126(5) Uani 1 1 d . .
C112 C 0.3912(3) 0.9624(4) 0.05429(11) 0.0270(10) Uani 1 1 d . .
H112 H 0.3718 1.0427 0.0575 0.032 Uiso 1 1 calc R U
C113 C 0.4247(2) 0.9429(4) 0.02797(10) 0.0258(9) Uani 1 1 d . .
H113 H 0.4263 1.0098 0.0131 0.031 Uiso 1 1 calc R U
C114 C 0.4555(2) 0.8258(4) 0.02373(10) 0.0232(9) Uani 1 1 d . .
H114 H 0.4791 0.8143 0.0064 0.028 Uiso 1 1 calc R U
C115 C 0.4517(2) 0.7242(4) 0.04514(9) 0.0187(8) Uani 1 1 d . .
H115 H 0.4725 0.6447 0.0421 0.022 Uiso 1 1 calc R U
C116 C 0.4165(2) 0.7420(3) 0.07134(9) 0.0128(7) Uani 1 1 d . .
C117 C 0.3869(2) 0.8621(4) 0.07561(9) 0.0166(8) Uani 1 1 d . .
H117 H 0.3638 0.8749 0.0931 0.020 Uiso 1 1 calc R U
C118 C 0.3140(2) 0.4653(4) 0.03903(9) 0.0227(9) Uani 1 1 d . .
H118 H 0.2699 0.5221 0.0366 0.027 Uiso 1 1 calc R U
C119 C 0.3039(2) 0.3708(4) 0.01388(10) 0.0262(10) Uani 1 1 d . .
H119 H 0.2531 0.3648 -0.0056 0.031 Uiso 1 1 calc R U
C120 C 0.3683(3) 0.2857(4) 0.01742(10) 0.0276(10) Uani 1 1 d . .
H120 H 0.3611 0.2218 0.0005 0.033 Uiso 1 1 calc R U
C121 C 0.4439(3) 0.2955(4) 0.04621(11) 0.0297(10) Uani 1 1 d . .
H121 H 0.4874 0.2375 0.0488 0.036 Uiso 1 1 calc R U
C122 C 0.4552(2) 0.3905(4) 0.07116(10) 0.0218(9) Uani 1 1 d . .
H122 H 0.5068 0.3974 0.0902 0.026 Uiso 1 1 calc R U
C123 C 0.3906(2) 0.4752(3) 0.06805(9) 0.0140(8) Uani 1 1 d . .
C124 C 0.1837(3) 0.2098(4) 0.06132(11) 0.0314(10) Uani 1 1 d . .
H124 H 0.1578 0.2136 0.0366 0.038 Uiso 1 1 calc R U
C125 C 0.1959(2) 0.3203(4) 0.08136(10) 0.0245(9) Uani 1 1 d . .
H125 H 0.1779 0.3981 0.0700 0.029 Uiso 1 1 calc R U
C126 C 0.2346(2) 0.3163(4) 0.11804(9) 0.0144(8) Uani 1 1 d . .
C127 C 0.2621(2) 0.2002(4) 0.13462(10) 0.0196(8) Uani 1 1 d . .
H127 H 0.2895 0.1964 0.1592 0.024 Uiso 1 1 calc R U
C128 C 0.2487(2) 0.0892(4) 0.11438(11) 0.0247(9) Uani 1 1 d . .
H128 H 0.2664 0.0113 0.1257 0.030 Uiso 1 1 calc R U
C129 C 0.2099(2) 0.0931(4) 0.07804(11) 0.0275(10) Uani 1 1 d . .
H129 H 0.2013 0.0184 0.0647 0.033 Uiso 1 1 calc R U
C130 C 0.1417(2) 0.4841(4) 0.14730(9) 0.0137(8) Uani 1 1 d . .
C131 C 0.1182(2) 0.6060(4) 0.15359(9) 0.0169(8) Uani 1 1 d . .
H131 H 0.1545 0.6744 0.1553 0.020 Uiso 1 1 calc R U
C132 C 0.0408(2) 0.6255(4) 0.15732(9) 0.0206(9) Uani 1 1 d . .
H132 H 0.0256 0.7069 0.1621 0.025 Uiso 1 1 calc R U
C133 C -0.0138(2) 0.5248(4) 0.15403(9) 0.0209(9) Uani 1 1 d . .
H133 H -0.0661 0.5388 0.1562 0.025 Uiso 1 1 calc R U
C134 C 0.0083(2) 0.4037(4) 0.14752(10) 0.0210(9) Uani 1 1 d . .
H134 H -0.0292 0.3362 0.1451 0.025 Uiso 1 1 calc R U
C135 C 0.0866(2) 0.3825(4) 0.14452(9) 0.0181(8) Uani 1 1 d . .
H135 H 0.1022 0.3004 0.1406 0.022 Uiso 1 1 calc R U
C136 C 0.4051(2) 0.4510(3) 0.19295(9) 0.0137(8) Uani 1 1 d . .
C137 C 0.3187(2) 0.4352(4) 0.18708(9) 0.0157(8) Uani 1 1 d . .
C138 C 0.2961(2) 0.4090(4) 0.21631(10) 0.0214(9) Uani 1 1 d . .
H138 H 0.2391 0.3997 0.2134 0.026 Uiso 1 1 calc R U
C139 C 0.3586(2) 0.3967(4) 0.24986(10) 0.0261(10) Uani 1 1 d . .
H139 H 0.3435 0.3774 0.2693 0.031 Uiso 1 1 calc R U
C140 C 0.4694(2) 0.4418(4) 0.22624(9) 0.0146(8) Uani 1 1 d . .
C141 C 0.4435(2) 0.4129(4) 0.25465(9) 0.0230(9) Uani 1 1 d . .
H141 H 0.4845 0.4043 0.2774 0.028 Uiso 1 1 calc R U
C142 C 0.5622(2) 0.4630(4) 0.23126(9) 0.0148(8) Uani 1 1 d . .
C143 C 0.6087(2) 0.3340(4) 0.23769(10) 0.0235(9) Uani 1 1 d . .
H14D H 0.6026 0.2929 0.2579 0.035 Uiso 1 1 calc R U
H14E H 0.6679 0.3476 0.2421 0.035 Uiso 1 1 calc R U
H14F H 0.5845 0.2810 0.2170 0.035 Uiso 1 1 calc R U
C144 C 0.6033(2) 0.5505(4) 0.26369(9) 0.0216(9) Uani 1 1 d . .
H14A H 0.5709 0.6277 0.2606 0.032 Uiso 1 1 calc R U
H14B H 0.6604 0.5705 0.2658 0.032 Uiso 1 1 calc R U
H14C H 0.6042 0.5077 0.2849 0.032 Uiso 1 1 calc R U
C145 C 0.5790(2) 0.6380(4) 0.13581(9) 0.0167(8) Uani 1 1 d . .
H145 H 0.5828 0.6768 0.1157 0.020 Uiso 1 1 calc R U
C146 C 0.6504(2) 0.6294(4) 0.16701(10) 0.0206(9) Uani 1 1 d . .
H146 H 0.7027 0.6595 0.1675 0.025 Uiso 1 1 calc R U
C147 C 0.5020(2) 0.5881(3) 0.13506(9) 0.0132(8) Uani 1 1 d . .
C148 C 0.4994(2) 0.5301(3) 0.16592(9) 0.0128(7) Uani 1 1 d . .
C149 C 0.5683(2) 0.5249(4) 0.19785(9) 0.0150(8) Uani 1 1 d . .
C150 C 0.6436(2) 0.5764(4) 0.19717(9) 0.0196(9) Uani 1 1 d . .
H150 H 0.6915 0.5750 0.2180 0.024 Uiso 1 1 calc R U
Co2 Co 0.78620(3) -0.06902(5) 0.11710(2) 0.01213(12) Uani 1 1 d . .
Cl5 Cl 0.84437(5) -0.20180(9) 0.16310(2) 0.0193(2) Uani 1 1 d . .
Cl6 Cl 0.67669(6) -0.14025(11) 0.07156(3) 0.0307(3) Uani 1 1 d . .
P7 P 0.74063(5) 0.11464(9) 0.14013(2) 0.0122(2) Uani 1 1 d . .
P8 P 0.90047(5) -0.02944(9) 0.09732(2) 0.0125(2) Uani 1 1 d . .
O3 O 0.91913(14) 0.1060(2) 0.16140(6) 0.0143(5) Uani 1 1 d . .
C79 C 1.0647(2) 0.0568(3) 0.19773(9) 0.0132(7) Uani 1 1 d . .
C80 C 0.9965(2) 0.0512(3) 0.16560(9) 0.0118(7) Uani 1 1 d . .
C81 C 0.9999(2) -0.0080(4) 0.13499(9) 0.0136(8) Uani 1 1 d . .
C82 C 1.0774(2) -0.0588(4) 0.13653(9) 0.0173(8) Uani 1 1 d . .
H82 H 1.0821 -0.0983 0.1166 0.021 Uiso 1 1 calc R U
C83 C 1.1477(2) -0.0504(4) 0.16790(10) 0.0204(9) Uani 1 1 d . .
H83 H 1.1999 -0.0820 0.1687 0.024 Uiso 1 1 calc R U
C84 C 1.1407(2) 0.0047(4) 0.19799(9) 0.0194(8) Uani 1 1 d . .
H84 H 1.1883 0.0070 0.2190 0.023 Uiso 1 1 calc R U
C85 C 1.1044(2) 0.2481(4) 0.23802(10) 0.0231(9) Uani 1 1 d . .
H85A H 1.0793 0.3035 0.2179 0.035 Uiso 1 1 calc R U
H85B H 1.1632 0.2345 0.2416 0.035 Uiso 1 1 calc R U
H85C H 1.1000 0.2867 0.2589 0.035 Uiso 1 1 calc R U
C86 C 1.0969(2) 0.0309(4) 0.26347(9) 0.0221(9) Uani 1 1 d . .
H86A H 1.0962 0.0731 0.2845 0.033 Uiso 1 1 calc R U
H86B H 1.1546 0.0117 0.2662 0.033 Uiso 1 1 calc R U
H86C H 1.0648 -0.0467 0.2600 0.033 Uiso 1 1 calc R U
C87 C 1.0570(2) 0.1189(4) 0.23089(9) 0.0155(8) Uani 1 1 d . .
C88 C 0.9637(2) 0.1402(4) 0.22508(9) 0.0164(8) Uani 1 1 d . .
C89 C 0.9364(2) 0.1698(4) 0.25294(9) 0.0235(9) Uani 1 1 d . .
H89 H 0.9766 0.1784 0.2758 0.028 Uiso 1 1 calc R U
C90 C 0.8513(2) 0.1866(4) 0.24760(10) 0.0266(10) Uani 1 1 d . .
H90 H 0.8353 0.2071 0.2668 0.032 Uiso 1 1 calc R U
C91 C 0.7898(2) 0.1731(4) 0.21382(9) 0.0188(8) Uani 1 1 d . .
H91 H 0.7326 0.1820 0.2104 0.023 Uiso 1 1 calc R U
C92 C 0.8143(2) 0.1463(3) 0.18520(9) 0.0144(8) Uani 1 1 d . .
C93 C 0.9009(2) 0.1316(3) 0.19163(9) 0.0131(7) Uani 1 1 d . .
C94 C 0.9562(2) 0.1903(4) 0.07218(9) 0.0179(8) Uani 1 1 d . .
H94 H 1.0068 0.1829 0.0917 0.021 Uiso 1 1 calc R U
C95 C 0.8905(2) 0.1050(4) 0.06786(9) 0.0141(8) Uani 1 1 d . .
C96 C 0.8157(2) 0.1167(4) 0.03829(10) 0.0235(9) Uani 1 1 d . .
H96 H 0.7710 0.0603 0.0352 0.028 Uiso 1 1 calc R U
C97 C 0.8075(2) 0.2116(4) 0.01354(10) 0.0284(10) Uani 1 1 d . .
H97 H 0.7577 0.2184 -0.0064 0.034 Uiso 1 1 calc R U
C98 C 0.8730(2) 0.2963(4) 0.01831(10) 0.0226(9) Uani 1 1 d . .
H98 H 0.8673 0.3604 0.0016 0.027 Uiso 1 1 calc R U
C99 C 0.7061(3) 0.4841(4) 0.07519(11) 0.0281(10) Uani 1 1 d . .
H99 H 0.6976 0.5585 0.0617 0.034 Uiso 1 1 calc R U
C100 C 0.6775(3) 0.3696(4) 0.05862(11) 0.0334(11) Uani 1 1 d . .
H100 H 0.6497 0.3664 0.0340 0.040 Uiso 1 1 calc R U
C101 C 0.6900(2) 0.2590(4) 0.07867(10) 0.0241(9) Uani 1 1 d . .
H101 H 0.6706 0.1816 0.0674 0.029 Uiso 1 1 calc R U
C102 C 0.7474(2) 0.4894(4) 0.11159(11) 0.0251(9) Uani 1 1 d . .
H102 H 0.7667 0.5672 0.1226 0.030 Uiso 1 1 calc R U
C103 C 0.7603(2) 0.3794(4) 0.13179(10) 0.0189(8) Uani 1 1 d . .
H103 H 0.7884 0.3837 0.1564 0.023 Uiso 1 1 calc R U
C104 C 0.7313(2) 0.2622(4) 0.11560(9) 0.0146(8) Uani 1 1 d . .
C105 C 0.8968(2) -0.2828(4) 0.07818(9) 0.0193(8) Uani 1 1 d . .
H105 H 0.8705 -0.2951 0.0946 0.023 Uiso 1 1 calc R U
C106 C 0.9206(2) -0.1615(4) 0.07225(9) 0.0161(8) Uani 1 1 d . .
C107 C 0.9587(2) -0.1433(4) 0.04684(9) 0.0203(9) Uani 1 1 d . .
H107 H 0.9739 -0.0618 0.0423 0.024 Uiso 1 1 calc R U
C108 C 0.9734(2) -0.2467(4) 0.02872(10) 0.0252(10) Uani 1 1 d . .
H108 H 0.9992 -0.2350 0.0121 0.030 Uiso 1 1 calc R U
C109 C 0.9499(2) -0.3671(4) 0.03515(10) 0.0262(10) Uani 1 1 d . .
H109 H 0.9599 -0.4363 0.0228 0.031 Uiso 1 1 calc R U
C110 C 0.9116(3) -0.3862(4) 0.05990(10) 0.0266(9) Uani 1 1 d . .
H110 H 0.8960 -0.4678 0.0642 0.032 Uiso 1 1 calc R U
C111 C 0.9468(2) 0.2866(4) 0.04747(10) 0.0228(9) Uani 1 1 d . .
H111 H 0.9905 0.3448 0.0507 0.027 Uiso 1 1 calc R U
C151 C 0.4836(2) 0.0545(4) 0.15274(9) 0.0204(9) Uani 1 1 d . .
H151 H 0.4318 0.0406 0.1554 0.024 Uiso 1 1 calc R U
C152 C 0.5060(2) 0.1764(4) 0.14652(10) 0.0234(9) Uani 1 1 d . .
H152 H 0.4691 0.2441 0.1447 0.028 Uiso 1 1 calc R U
C153 C 0.5843(2) 0.1974(4) 0.14302(10) 0.0201(8) Uani 1 1 d . .
H153 H 0.6001 0.2796 0.1393 0.024 Uiso 1 1 calc R U
C154 C 0.6384(2) 0.0960(4) 0.14505(9) 0.0129(8) Uani 1 1 d . .
C155 C 0.5375(2) -0.0462(4) 0.15506(10) 0.0210(9) Uani 1 1 d . .
H155 H 0.5221 -0.1280 0.1593 0.025 Uiso 1 1 calc R U
C156 C 0.6149(2) -0.0256(4) 0.15107(9) 0.0167(8) Uani 1 1 d . .
H156 H 0.6511 -0.0940 0.1525 0.020 Uiso 1 1 calc R U

loop_
_atom_site_aniso_label
_atom_site_aniso_U_11
_atom_site_aniso_U_22
_atom_site_aniso_U_33
_atom_site_aniso_U_23
_atom_site_aniso_U_13
_atom_site_aniso_U_12
Co3 0.0110(2) 0.0124(3) 0.0112(2) 0.0003(2) 0.00398(18) 0.0006(2)
Cl1 0.0219(5) 0.0173(5) 0.0170(4) -0.0055(4) 0.0071(4) -0.0017(4)
Cl2 0.0179(5) 0.0381(7) 0.0219(5) 0.0100(5) 0.0013(4) 0.0075(4)
P5 0.0102(4) 0.0131(5) 0.0137(4) 0.0007(4) 0.0040(4) 0.0004(4)
P6 0.0118(4) 0.0118(5) 0.0112(4) 0.0006(4) 0.0049(3) 0.0016(4)
O2 0.0087(11) 0.0180(15) 0.0116(11) 0.0010(10) 0.0044(9) -0.0031(10)
C112 0.033(2) 0.015(2) 0.039(2) 0.0047(19) 0.021(2) 0.0009(18)
C113 0.030(2) 0.022(2) 0.028(2) 0.0112(19) 0.0146(18) -0.0027(18)
C114 0.025(2) 0.029(3) 0.0202(19) -0.0007(18) 0.0145(17) -0.0068(18)
C115 0.024(2) 0.014(2) 0.0228(19) -0.0002(17) 0.0137(16) -0.0007(16)
C116 0.0135(17) 0.013(2) 0.0104(16) 0.0020(15) 0.0023(13) -0.0017(15)
C117 0.0183(19) 0.015(2) 0.0206(19) 0.0019(16) 0.0115(15) 0.0004(15)
C118 0.0174(19) 0.028(3) 0.0203(19) -0.0045(18) 0.0037(16) 0.0017(17)
C119 0.028(2) 0.027(3) 0.0188(19) -0.0084(18) 0.0018(17) -0.0050(19)
C120 0.042(3) 0.021(2) 0.022(2) -0.0087(18) 0.0135(19) -0.003(2)
C121 0.039(2) 0.020(2) 0.029(2) -0.0065(19) 0.0110(19) 0.010(2)
C122 0.022(2) 0.022(2) 0.0178(19) -0.0029(17) 0.0030(16) 0.0064(17)
C123 0.0222(19) 0.011(2) 0.0125(17) 0.0019(15) 0.0112(15) -0.0025(15)
C124 0.041(3) 0.028(3) 0.019(2) -0.0060(19) 0.0039(18) 0.000(2)
C125 0.028(2) 0.020(2) 0.021(2) 0.0024(18) 0.0028(17) 0.0025(18)
C126 0.0107(17) 0.016(2) 0.0170(18) 0.0001(16) 0.0059(14) -0.0010(15)
C127 0.0216(19) 0.017(2) 0.0201(19) 0.0020(17) 0.0079(16) 0.0009(16)
C128 0.028(2) 0.011(2) 0.038(2) 0.0018(18) 0.0148(19) 0.0015(17)
C129 0.026(2) 0.021(2) 0.036(2) -0.012(2) 0.0134(19) -0.0020(18)
C130 0.0109(17) 0.016(2) 0.0124(17) 0.0007(15) 0.0014(14) -0.0001(15)
C131 0.0149(18) 0.019(2) 0.0174(18) 0.0028(16) 0.0060(15) -0.0013(16)
C132 0.022(2) 0.023(2) 0.0191(19) -0.0003(17) 0.0105(16) 0.0072(17)
C133 0.0134(18) 0.031(3) 0.0199(19) 0.0050(18) 0.0079(15) 0.0015(17)
C134 0.0133(19) 0.025(2) 0.024(2) 0.0011(18) 0.0072(16) -0.0085(16)
C135 0.0177(19) 0.014(2) 0.0229(19) -0.0010(16) 0.0081(15) -0.0014(16)
C136 0.0174(18) 0.013(2) 0.0113(16) 0.0018(15) 0.0061(14) 0.0016(15)
C137 0.0148(18) 0.016(2) 0.0143(17) 0.0016(16) 0.0026(14) -0.0018(15)
C138 0.0187(19) 0.025(2) 0.0222(19) 0.0034(17) 0.0100(16) -0.0031(17)
C139 0.023(2) 0.041(3) 0.0161(19) 0.0059(19) 0.0102(16) -0.0048(19)
C140 0.0166(18) 0.013(2) 0.0130(17) 0.0017(15) 0.0046(14) 0.0009(15)
C141 0.022(2) 0.029(3) 0.0131(18) 0.0025(17) 0.0011(15) -0.0026(18)
C142 0.0125(17) 0.018(2) 0.0117(17) 0.0004(15) 0.0021(14) 0.0022(15)
C143 0.024(2) 0.024(2) 0.021(2) 0.0057(18) 0.0075(17) 0.0074(18)
C144 0.0168(19) 0.030(3) 0.0173(18) -0.0012(17) 0.0051(15) -0.0015(17)
C145 0.0203(19) 0.016(2) 0.0178(18) 0.0013(16) 0.0114(15) 0.0011(16)
C146 0.0102(18) 0.029(2) 0.024(2) -0.0001(18) 0.0081(15) -0.0002(16)
C147 0.0132(17) 0.013(2) 0.0134(17) -0.0041(15) 0.0045(14) 0.0022(15)
C148 0.0113(17) 0.012(2) 0.0160(17) -0.0033(15) 0.0063(14) 0.0013(14)
C149 0.0139(17) 0.017(2) 0.0143(17) 0.0011(15) 0.0055(14) 0.0025(15)
C150 0.0098(17) 0.026(2) 0.0186(19) 0.0044(17) 0.0005(14) 0.0024(16)
Co2 0.0113(2) 0.0131(3) 0.0123(2) -0.0017(2) 0.00464(18) -0.0005(2)
Cl5 0.0211(5) 0.0187(5) 0.0189(4) 0.0052(4) 0.0081(4) 0.0009(4)
Cl6 0.0209(5) 0.0428(7) 0.0233(5) -0.0144(5) 0.0020(4) -0.0079(5)
P7 0.0105(4) 0.0134(5) 0.0132(4) -0.0012(4) 0.0049(3) 0.0005(4)
P8 0.0128(4) 0.0150(5) 0.0107(4) -0.0015(4) 0.0054(4) -0.0004(4)
O3 0.0120(12) 0.0205(15) 0.0111(11) -0.0004(11) 0.0048(9) 0.0031(10)
C79 0.0134(17) 0.011(2) 0.0146(17) -0.0001(15) 0.0049(14) -0.0027(14)
C80 0.0094(16) 0.012(2) 0.0157(17) 0.0035(15) 0.0060(14) 0.0019(14)
C81 0.0102(17) 0.015(2) 0.0161(17) 0.0004(15) 0.0051(14) -0.0002(15)
C82 0.0184(19) 0.020(2) 0.0178(18) 0.0007(16) 0.0110(15) 0.0000(16)
C83 0.0090(17) 0.025(2) 0.028(2) 0.0018(18) 0.0065(15) 0.0012(16)
C84 0.0124(18) 0.028(2) 0.0136(17) 0.0005(17) -0.0008(14) -0.0003(16)
C85 0.026(2) 0.025(2) 0.0176(19) -0.0029(17) 0.0068(16) -0.0085(18)
C86 0.0190(19) 0.031(3) 0.0159(18) 0.0043(17) 0.0062(15) 0.0032(17)
C87 0.0103(17) 0.024(2) 0.0105(16) -0.0021(16) 0.0013(13) -0.0028(15)
C88 0.0153(18) 0.018(2) 0.0154(18) -0.0017(16) 0.0050(15) -0.0022(15)
C89 0.024(2) 0.031(3) 0.0118(18) -0.0043(17) 0.0020(15) 0.0051(18)
C90 0.027(2) 0.041(3) 0.0154(19) -0.0066(19) 0.0115(16) 0.0065(19)
C91 0.0148(18) 0.024(2) 0.0183(18) -0.0026(17) 0.0073(15) 0.0064(16)
C92 0.0171(18) 0.014(2) 0.0120(17) -0.0003(15) 0.0047(14) 0.0033(15)
C93 0.0162(18) 0.011(2) 0.0142(17) -0.0031(15) 0.0085(14) -0.0027(15)
C94 0.0214(19) 0.018(2) 0.0132(17) -0.0017(16) 0.0053(15) -0.0039(16)
C95 0.0150(18) 0.015(2) 0.0145(17) 0.0002(15) 0.0075(14) 0.0037(15)
C96 0.0166(19) 0.027(2) 0.025(2) 0.0036(19) 0.0055(16) -0.0050(17)
C97 0.025(2) 0.037(3) 0.019(2) 0.0092(19) 0.0018(16) 0.0025(19)
C98 0.029(2) 0.020(2) 0.0200(19) 0.0046(17) 0.0100(17) 0.0036(18)
C99 0.037(2) 0.021(2) 0.031(2) 0.005(2) 0.018(2) -0.0004(19)
C100 0.041(3) 0.035(3) 0.018(2) 0.005(2) 0.0039(18) -0.001(2)
C101 0.033(2) 0.016(2) 0.0185(19) -0.0009(17) 0.0030(17) -0.0020(18)
C102 0.028(2) 0.014(2) 0.036(2) -0.0024(19) 0.0146(19) -0.0013(17)
C103 0.0188(19) 0.018(2) 0.0187(19) -0.0044(17) 0.0052(15) -0.0035(16)
C104 0.0115(17) 0.016(2) 0.0190(18) 0.0000(16) 0.0083(14) -0.0008(15)
C105 0.0213(19) 0.021(2) 0.0168(18) 0.0005(17) 0.0080(15) 0.0038(17)
C106 0.0115(17) 0.024(2) 0.0116(17) -0.0012(16) 0.0025(14) 0.0013(16)
C107 0.0188(19) 0.024(2) 0.0188(19) 0.0022(17) 0.0080(15) -0.0006(17)
C108 0.023(2) 0.038(3) 0.0172(19) -0.0048(19) 0.0105(16) 0.0064(19)
C109 0.025(2) 0.027(3) 0.024(2) -0.0103(19) 0.0054(17) 0.0120(18)
C110 0.033(2) 0.019(2) 0.028(2) -0.0029(19) 0.0119(18) 0.0035(18)
C111 0.028(2) 0.019(2) 0.023(2) -0.0006(18) 0.0110(17) -0.0052(18)
C151 0.0154(19) 0.030(3) 0.0189(19) -0.0028(18) 0.0095(15) -0.0026(17)
C152 0.018(2) 0.028(3) 0.026(2) 0.0027(19) 0.0103(17) 0.0062(17)
C153 0.0192(19) 0.016(2) 0.026(2) 0.0022(17) 0.0087(16) 0.0018(16)
C154 0.0112(17) 0.015(2) 0.0135(17) -0.0009(15) 0.0055(14) -0.0007(15)
C155 0.022(2) 0.020(2) 0.023(2) -0.0018(17) 0.0103(17) -0.0048(17)
C156 0.0168(19) 0.013(2) 0.0225(19) -0.0014(16) 0.0100(16) 0.0032(15)

loop_
_atom_type_symbol
_atom_type_description
_atom_type_scat_dispersion_real
_atom_type_scat_dispersion_imag
_atom_type_scat_source
C C 0.0033 0.0016 'International Tables Vol C Tables 4.2.6.8 and 6.1.1.4'
H H 0.0000 0.0000 'International Tables Vol C Tables 4.2.6.8 and 6.1.1.4'
Cl Cl 0.1484 0.1585 'International Tables Vol C Tables 4.2.6.8 and 6.1.1.4'
Co Co 0.3494 0.9721 'International Tables Vol C Tables 4.2.6.8 and 6.1.1.4'
O O 0.0106 0.0060 'International Tables Vol C Tables 4.2.6.8 and 6.1.1.4'
P P 0.1023 0.0942 'International Tables Vol C Tables 4.2.6.8 and 6.1.1.4'

loop_
_geom_angle_atom_site_label_1
_geom_angle_atom_site_label_2
_geom_angle_atom_site_label_3
_geom_angle
Cl2 Co3 Cl1 115.28(4)
Cl2 Co3 P6 108.38(4)
Cl1 Co3 P6 103.73(4)
Cl2 Co3 P5 108.06(4)
Cl1 Co3 P5 107.03(4)
P6 Co3 P5 114.55(4)
C137 P5 C126 106.34(17)
C137 P5 C130 104.64(16)
C126 P5 C130 104.54(16)
C137 P5 Co3 108.53(12)
C126 P5 Co3 117.63(12)
C130 P5 Co3 114.16(12)
C123 P6 C147 106.67(16)
C123 P6 C116 101.97(16)
C147 P6 C116 106.94(16)
C123 P6 Co3 118.07(12)
C147 P6 Co3 110.01(11)
C116 P6 Co3 112.37(12)
C148 O2 C136 118.2(2)
C117 C112 C113 119.5(4)
C117 C112 H112 120.2
C113 C112 H112 120.2
C114 C113 C112 120.5(4)
C114 C113 H113 119.8
C112 C113 H113 119.8
C113 C114 C115 120.5(4)
C113 C114 H114 119.8
C115 C114 H114 119.8
C114 C115 C116 119.6(4)
C114 C115 H115 120.2
C116 C115 H115 120.2
C117 C116 C115 119.0(3)
C117 C116 P6 119.0(3)
C115 C116 P6 121.8(3)
C112 C117 C116 120.9(3)
C112 C117 H117 119.6
C116 C117 H117 119.6
C119 C118 C123 119.8(4)
C119 C118 H118 120.1
C123 C118 H118 120.1
C118 C119 C120 120.5(4)
C118 C119 H119 119.8
C120 C119 H119 119.8
C121 C120 C119 119.6(4)
C121 C120 H120 120.2
C119 C120 H120 120.2
C122 C121 C120 120.5(4)
C122 C121 H121 119.7
C120 C121 H121 119.7
C121 C122 C123 120.3(3)
C121 C122 H122 119.9
C123 C122 H122 119.9
C122 C123 C118 119.4(3)
C122 C123 P6 123.6(3)
C118 C123 P6 116.8(3)
C125 C124 C129 120.1(4)
C125 C124 H124 120.0
C129 C124 H124 120.0
C124 C125 C126 120.7(4)
C124 C125 H125 119.7
C126 C125 H125 119.7
C127 C126 C125 119.2(4)
C127 C126 P5 123.1(3)
C125 C126 P5 117.7(3)
C126 C127 C128 119.9(3)
C126 C127 H127 120.1
C128 C127 H127 120.1
C129 C128 C127 120.9(4)
C129 C128 H128 119.5
C127 C128 H128 119.5
C128 C129 C124 119.3(4)
C128 C129 H129 120.4
C124 C129 H129 120.4
C135 C130 C131 119.5(3)
C135 C130 P5 122.7(3)
C131 C130 P5 117.8(3)
C132 C131 C130 120.0(4)
C132 C131 H131 120.0
C130 C131 H131 120.0
C133 C132 C131 120.1(4)
C133 C132 H132 119.9
C131 C132 H132 119.9
C134 C133 C132 120.6(3)
C134 C133 H133 119.7
C132 C133 H133 119.7
C133 C134 C135 119.8(4)
C133 C134 H134 120.1
C135 C134 H134 120.1
C130 C135 C134 120.0(4)
C130 C135 H135 120.0
C134 C135 H135 120.0
C140 C136 O2 122.3(3)
C140 C136 C137 123.8(3)
O2 C136 C137 113.9(3)
C138 C137 C136 118.0(3)
C138 C137 P5 124.9(3)
C136 C137 P5 116.9(3)
C139 C138 C137 119.9(3)
C139 C138 H138 120.1
C137 C138 H138 120.1
C138 C139 C141 120.5(3)
C138 C139 H139 119.7
C141 C139 H139 119.7
C136 C140 C141 116.0(3)
C136 C140 C142 121.6(3)
C141 C140 C142 122.3(3)
C139 C141 C140 121.8(3)
C139 C141 H141 119.1
C140 C141 H141 119.1
C149 C142 C140 109.8(3)
C149 C142 C143 109.2(3)
C140 C142 C143 109.3(3)
C149 C142 C144 109.9(3)
C140 C142 C144 109.0(3)
C143 C142 C144 109.6(3)
C142 C143 H14D 109.5
C142 C143 H14E 109.5
H14D C143 H14E 109.5
C142 C143 H14F 109.5
H14D C143 H14F 109.5
H14E C143 H14F 109.5
C142 C144 H14A 109.5
C142 C144 H14B 109.5
H14A C144 H14B 109.5
C142 C144 H14C 109.5
H14A C144 H14C 109.5
H14B C144 H14C 109.5
C147 C145 C146 119.4(3)
C147 C145 H145 120.3
C146 C145 H145 120.3
C150 C146 C145 120.0(3)
C150 C146 H146 120.0
C145 C146 H146 120.0
C145 C147 C148 118.3(3)
C145 C147 P6 123.6(3)
C148 C147 P6 117.7(2)
C149 C148 O2 121.6(3)
C149 C148 C147 123.7(3)
O2 C148 C147 114.6(3)
C148 C149 C150 115.5(3)
C148 C149 C142 122.1(3)
C150 C149 C142 122.3(3)
C146 C150 C149 122.9(3)
C146 C150 H150 118.6
C149 C150 H150 118.6
Cl6 Co2 Cl5 117.40(5)
Cl6 Co2 P8 108.49(4)
Cl5 Co2 P8 102.74(4)
Cl6 Co2 P7 107.80(4)
Cl5 Co2 P7 106.69(4)
P8 Co2 P7 113.89(4)
C104 P7 C154 104.67(16)
C104 P7 C92 106.31(17)
C154 P7 C92 104.05(15)
C104 P7 Co2 117.04(12)
C154 P7 Co2 114.12(12)
C92 P7 Co2 109.60(12)
C95 P8 C106 102.80(16)
C95 P8 C81 106.74(16)
C106 P8 C81 104.82(16)
C95 P8 Co2 117.52(11)
C106 P8 Co2 113.00(12)
C81 P8 Co2 110.89(11)
C80 O3 C93 118.3(3)
C80 C79 C84 116.2(3)
C80 C79 C87 121.8(3)
C84 C79 C87 122.0(3)
O3 C80 C79 121.7(3)
O3 C80 C81 114.6(3)
C79 C80 C81 123.7(3)
C82 C81 C80 118.0(3)
C82 C81 P8 123.8(3)
C80 C81 P8 117.9(2)
C83 C82 C81 119.7(3)
C83 C82 H82 120.2
C81 C82 H82 120.2
C84 C83 C82 120.5(3)
C84 C83 H83 119.7
C82 C83 H83 119.7
C83 C84 C79 121.8(3)
C83 C84 H84 119.1
C79 C84 H84 119.1
C87 C85 H85A 109.5
C87 C85 H85B 109.5
H85A C85 H85B 109.5
C87 C85 H85C 109.5
H85A C85 H85C 109.5
H85B C85 H85C 109.5
C87 C86 H86A 109.5
C87 C86 H86B 109.5
H86A C86 H86B 109.5
C87 C86 H86C 109.5
H86A C86 H86C 109.5
H86B C86 H86C 109.5
C88 C87 C79 109.7(3)
C88 C87 C85 109.6(3)
C79 C87 C85 109.4(3)
C88 C87 C86 109.0(3)
C79 C87 C86 109.7(3)
C85 C87 C86 109.2(3)
C93 C88 C89 116.0(3)
C93 C88 C87 121.7(3)
C89 C88 C87 122.3(3)
C90 C89 C88 122.1(3)
C90 C89 H89 119.0
C88 C89 H89 119.0
C91 C90 C89 120.3(3)
C91 C90 H90 119.9
C89 C90 H90 119.9
C90 C91 C92 119.6(3)
C90 C91 H91 120.2
C92 C91 H91 120.2
C91 C92 C93 118.3(3)
C91 C92 P7 124.4(3)
C93 C92 P7 117.0(2)
C88 C93 O3 122.2(3)
C88 C93 C92 123.7(3)
O3 C93 C92 114.2(3)
C111 C94 C95 120.1(3)
C111 C94 H94 119.9
C95 C94 H94 119.9
C96 C95 C94 119.1(3)
C96 C95 P8 118.0(3)
C94 C95 P8 122.7(3)
C97 C96 C95 120.3(4)
C97 C96 H96 119.9
C95 C96 H96 119.9
C96 C97 C98 120.0(4)
C96 C97 H97 120.0
C98 C97 H97 120.0
C111 C98 C97 120.4(4)
C111 C98 H98 119.8
C97 C98 H98 119.8
C100 C99 C102 120.3(4)
C100 C99 H99 119.8
C102 C99 H99 119.8
C99 C100 C101 119.8(4)
C99 C100 H100 120.1
C101 C100 H100 120.1
C100 C101 C104 120.8(4)
C100 C101 H101 119.6
C104 C101 H101 119.6
C103 C102 C99 120.2(4)
C103 C102 H102 119.9
C99 C102 H102 119.9
C104 C103 C102 120.5(3)
C104 C103 H103 119.8
C102 C103 H103 119.8
C103 C104 C101 118.3(4)
C103 C104 P7 123.5(3)
C101 C104 P7 118.1(3)
C106 C105 C110 120.7(4)
C106 C105 H105 119.7
C110 C105 H105 119.7
C105 C106 C107 119.3(4)
C105 C106 P8 118.8(3)
C107 C106 P8 121.8(3)
C108 C107 C106 119.7(4)
C108 C107 H107 120.1
C106 C107 H107 120.1
C109 C108 C107 120.2(4)
C109 C108 H108 119.9
C107 C108 H108 119.9
C108 C109 C110 120.6(4)
C108 C109 H109 119.7
C110 C109 H109 119.7
C105 C110 C109 119.4(4)
C105 C110 H110 120.3
C109 C110 H110 120.3
C98 C111 C94 120.1(4)
C98 C111 H111 120.0
C94 C111 H111 120.0
C152 C151 C155 120.4(4)
C152 C151 H151 119.8
C155 C151 H151 119.8
C151 C152 C153 119.7(4)
C151 C152 H152 120.1
C153 C152 H152 120.1
C154 C153 C152 120.0(4)
C154 C153 H153 120.0
C152 C153 H153 120.0
C156 C154 C153 119.6(3)
C156 C154 P7 117.5(3)
C153 C154 P7 122.9(3)
C151 C155 C156 119.9(4)
C151 C155 H155 120.0
C156 C155 H155 120.0
C154 C156 C155 120.2(4)
C154 C156 H156 119.9
C155 C156 H156 119.9

loop_
_geom_bond_atom_site_label_1
_geom_bond_atom_site_label_2
_geom_bond_distance
Co3 Cl2 2.2004(10)
Co3 Cl1 2.2375(10)
Co3 P6 2.3742(10)
Co3 P5 2.3824(11)
P5 C137 1.812(3)
P5 C126 1.816(4)
P5 C130 1.821(3)
P6 C123 1.818(4)
P6 C147 1.824(3)
P6 C116 1.822(4)
O2 C148 1.387(4)
O2 C136 1.385(4)
C112 C117 1.376(5)
C112 C113 1.385(5)
C112 H112 0.9300
C113 C114 1.368(6)
C113 H113 0.9300
C114 C115 1.386(5)
C114 H114 0.9300
C115 C116 1.398(5)
C115 H115 0.9300
C116 C117 1.388(5)
C117 H117 0.9300
C118 C119 1.383(5)
C118 C123 1.397(5)
C118 H118 0.9300
C119 C120 1.373(6)
C119 H119 0.9300
C120 C121 1.382(5)
C120 H120 0.9300
C121 C122 1.378(5)
C121 H121 0.9300
C122 C123 1.376(5)
C122 H122 0.9300
C124 C125 1.385(6)
C124 C129 1.390(6)
C124 H124 0.9300
C125 C126 1.382(5)
C125 H125 0.9300
C126 C127 1.386(5)
C127 C128 1.392(5)
C127 H127 0.9300
C128 C129 1.370(5)
C128 H128 0.9300
C129 H129 0.9300
C130 C135 1.391(5)
C130 C131 1.389(5)
C131 C132 1.383(5)
C131 H131 0.9300
C132 C133 1.376(5)
C132 H132 0.9300
C133 C134 1.376(6)
C133 H133 0.9300
C134 C135 1.387(5)
C134 H134 0.9300
C135 H135 0.9300
C136 C140 1.388(4)
C136 C137 1.399(5)
C137 C138 1.389(5)
C138 C139 1.386(5)
C138 H138 0.9300
C139 C141 1.385(5)
C139 H139 0.9300
C140 C141 1.397(5)
C140 C142 1.521(5)
C141 H141 0.9300
C142 C149 1.530(5)
C142 C143 1.538(5)
C142 C144 1.539(5)
C143 H14D 0.9600
C143 H14E 0.9600
C143 H14F 0.9600
C144 H14A 0.9600
C144 H14B 0.9600
C144 H14C 0.9600
C145 C147 1.391(5)
C145 C146 1.393(5)
C145 H145 0.9300
C146 C150 1.378(5)
C146 H146 0.9300
C147 C148 1.398(5)
C148 C149 1.386(4)
C149 C150 1.391(5)
C150 H150 0.9300
Co2 Cl6 2.2081(10)
Co2 Cl5 2.2394(10)
Co2 P8 2.3739(10)
Co2 P7 2.3828(11)
P7 C104 1.812(4)
P7 C154 1.817(3)
P7 C92 1.820(3)
P8 C95 1.810(4)
P8 C106 1.817(4)
P8 C81 1.822(3)
O3 C80 1.378(4)
O3 C93 1.385(4)
C79 C80 1.387(4)
C79 C84 1.390(5)
C79 C87 1.533(5)
C80 C81 1.400(5)
C81 C82 1.393(5)
C82 C83 1.386(5)
C82 H82 0.9300
C83 C84 1.386(5)
C83 H83 0.9300
C84 H84 0.9300
C85 C87 1.546(5)
C85 H85A 0.9600
C85 H85B 0.9600
C85 H85C 0.9600
C86 C87 1.544(5)
C86 H86A 0.9600
C86 H86B 0.9600
C86 H86C 0.9600
C87 C88 1.521(5)
C88 C93 1.382(5)
C88 C89 1.394(5)
C89 C90 1.383(5)
C89 H89 0.9300
C90 C91 1.387(5)
C90 H90 0.9300
C91 C92 1.386(5)
C91 H91 0.9300
C92 C93 1.397(5)
C94 C111 1.386(5)
C94 C95 1.386(5)
C94 H94 0.9300
C95 C96 1.392(5)
C96 C97 1.380(5)
C96 H96 0.9300
C97 C98 1.376(5)
C97 H97 0.9300
C98 C111 1.370(5)
C98 H98 0.9300
C99 C100 1.373(6)
C99 C102 1.377(5)
C99 H99 0.9300
C100 C101 1.385(6)
C100 H100 0.9300
C101 C104 1.395(5)
C101 H101 0.9300
C102 C103 1.382(5)
C102 H102 0.9300
C103 C104 1.394(5)
C103 H103 0.9300
C105 C106 1.380(5)
C105 C110 1.384(5)
C105 H105 0.9300
C106 C107 1.405(5)
C107 C108 1.379(5)
C107 H107 0.9300
C108 C109 1.375(6)
C108 H108 0.9300
C109 C110 1.385(5)
C109 H109 0.9300
C110 H110 0.9300
C111 H111 0.9300
C151 C152 1.381(6)
C151 C155 1.374(5)
C151 H151 0.9300
C152 C153 1.395(5)
C152 H152 0.9300
C153 C154 1.384(5)
C153 H153 0.9300
C154 C156 1.383(5)
C155 C156 1.389(5)
C155 H155 0.9300
C156 H156 0.9300

loop_
_geom_torsion_atom_site_label_1
_geom_torsion_atom_site_label_2
_geom_torsion_atom_site_label_3
_geom_torsion_atom_site_label_4
_geom_torsion
C117 C112 C113 C114 -1.8(6)
C112 C113 C114 C115 1.6(6)
C113 C114 C115 C116 -0.3(6)
C114 C115 C116 C117 -0.8(5)
C114 C115 C116 P6 174.8(3)
C123 P6 C116 C117 148.7(3)
C147 P6 C116 C117 -99.5(3)
Co3 P6 C116 C117 21.3(3)
C123 P6 C116 C115 -26.9(3)
C147 P6 C116 C115 84.9(3)
Co3 P6 C116 C115 -154.3(3)
C113 C112 C117 C116 0.7(6)
C115 C116 C117 C112 0.6(5)
P6 C116 C117 C112 -175.1(3)
C123 C118 C119 C120 0.7(6)
C118 C119 C120 C121 -0.5(6)
C119 C120 C121 C122 -0.6(7)
C120 C121 C122 C123 1.4(6)
C121 C122 C123 C118 -1.1(6)
C121 C122 C123 P6 -175.9(3)
C119 C118 C123 C122 0.1(6)
C119 C118 C123 P6 175.2(3)
C147 P6 C123 C122 -10.9(4)
C116 P6 C123 C122 101.1(3)
Co3 P6 C123 C122 -135.3(3)
C147 P6 C123 C118 174.2(3)
C116 P6 C123 C118 -73.8(3)
Co3 P6 C123 C118 49.8(3)
C129 C124 C125 C126 0.4(6)
C124 C125 C126 C127 0.8(6)
C124 C125 C126 P5 -177.6(3)
C137 P5 C126 C127 15.3(3)
C130 P5 C126 C127 -95.1(3)
Co3 P5 C126 C127 137.1(3)
C137 P5 C126 C125 -166.4(3)
C130 P5 C126 C125 83.2(3)
Co3 P5 C126 C125 -44.6(3)
C125 C126 C127 C128 -1.6(5)
P5 C126 C127 C128 176.7(3)
C126 C127 C128 C129 1.2(6)
C127 C128 C129 C124 -0.1(6)
C125 C124 C129 C128 -0.7(6)
C137 P5 C130 C135 -91.0(3)
C126 P5 C130 C135 20.6(3)
Co3 P5 C130 C135 150.5(3)
C137 P5 C130 C131 90.1(3)
C126 P5 C130 C131 -158.4(3)
Co3 P5 C130 C131 -28.5(3)
C135 C130 C131 C132 0.5(5)
P5 C130 C131 C132 179.6(3)
C130 C131 C132 C133 -1.5(5)
C131 C132 C133 C134 0.9(5)
C132 C133 C134 C135 0.5(6)
C131 C130 C135 C134 0.9(5)
P5 C130 C135 C134 -178.1(3)
C133 C134 C135 C130 -1.4(5)
C148 O2 C136 C140 -19.0(5)
C148 O2 C136 C137 161.3(3)
C140 C136 C137 C138 0.1(6)
O2 C136 C137 C138 179.8(3)
C140 C136 C137 P5 174.6(3)
O2 C136 C137 P5 -5.6(4)
C126 P5 C137 C138 -99.3(4)
C130 P5 C137 C138 11.0(4)
Co3 P5 C137 C138 133.3(3)
C126 P5 C137 C136 86.6(3)
C130 P5 C137 C136 -163.1(3)
Co3 P5 C137 C136 -40.8(3)
C136 C137 C138 C139 -1.3(6)
P5 C137 C138 C139 -175.4(3)
C137 C138 C139 C141 1.3(6)
O2 C136 C140 C141 -178.6(3)
C137 C136 C140 C141 1.1(6)
O2 C136 C140 C142 1.8(5)
C137 C136 C140 C142 -178.5(3)
C138 C139 C141 C140 0.0(7)
C136 C140 C141 C139 -1.1(6)
C142 C140 C141 C139 178.5(4)
C136 C140 C142 C149 13.7(5)
C141 C140 C142 C149 -165.9(3)
C136 C140 C142 C143 -106.0(4)
C141 C140 C142 C143 74.4(4)
C136 C140 C142 C144 134.1(4)
C141 C140 C142 C144 -45.4(5)
C147 C145 C146 C150 -2.5(6)
C146 C145 C147 C148 -0.3(5)
C146 C145 C147 P6 172.5(3)
C123 P6 C147 C145 91.3(3)
C116 P6 C147 C145 -17.2(4)
Co3 P6 C147 C145 -139.5(3)
C123 P6 C147 C148 -95.8(3)
C116 P6 C147 C148 155.6(3)
Co3 P6 C147 C148 33.4(3)
C136 O2 C148 C149 18.9(5)
C136 O2 C148 C147 -161.4(3)
C145 C147 C148 C149 3.3(5)
P6 C147 C148 C149 -170.0(3)
C145 C147 C148 O2 -176.4(3)
P6 C147 C148 O2 10.3(4)
O2 C148 C149 C150 176.6(3)
C147 C148 C149 C150 -3.1(5)
O2 C148 C149 C142 -1.7(5)
C147 C148 C149 C142 178.6(3)
C140 C142 C149 C148 -13.8(5)
C143 C142 C149 C148 106.1(4)
C144 C142 C149 C148 -133.7(4)
C140 C142 C149 C150 168.0(3)
C143 C142 C149 C150 -72.2(4)
C144 C142 C149 C150 48.1(5)
C145 C146 C150 C149 2.8(6)
C148 C149 C150 C146 0.0(6)
C142 C149 C150 C146 178.3(4)
C93 O3 C80 C79 -20.0(5)
C93 O3 C80 C81 160.7(3)
C84 C79 C80 O3 -176.2(3)
C87 C79 C80 O3 2.8(5)
C84 C79 C80 C81 3.0(5)
C87 C79 C80 C81 -178.0(3)
O3 C80 C81 C82 176.2(3)
C79 C80 C81 C82 -3.0(5)
O3 C80 C81 P8 -10.5(4)
C79 C80 C81 P8 170.3(3)
C95 P8 C81 C82 -92.2(3)
C106 P8 C81 C82 16.4(4)
Co2 P8 C81 C82 138.7(3)
C95 P8 C81 C80 95.0(3)
C106 P8 C81 C80 -156.4(3)
Co2 P8 C81 C80 -34.2(3)
C80 C81 C82 C83 0.5(5)
P8 C81 C82 C83 -172.4(3)
C81 C82 C83 C84 1.9(6)
C82 C83 C84 C79 -2.0(6)
C80 C79 C84 C83 -0.4(6)
C87 C79 C84 C83 -179.5(4)
C80 C79 C87 C88 13.4(5)
C84 C79 C87 C88 -167.6(3)
C80 C79 C87 C85 -106.9(4)
C84 C79 C87 C85 72.1(4)
C80 C79 C87 C86 133.2(3)
C84 C79 C87 C86 -47.8(5)
C79 C87 C88 C93 -14.0(5)
C85 C87 C88 C93 106.2(4)
C86 C87 C88 C93 -134.2(4)
C79 C87 C88 C89 166.1(4)
C85 C87 C88 C89 -73.6(5)
C86 C87 C88 C89 45.9(5)
C93 C88 C89 C90 1.4(6)
C87 C88 C89 C90 -178.7(4)
C88 C89 C90 C91 0.6(7)
C89 C90 C91 C92 -1.9(6)
C90 C91 C92 C93 1.0(6)
C90 C91 C92 P7 175.3(3)
C104 P7 C92 C91 99.3(3)
C154 P7 C92 C91 -10.9(4)
Co2 P7 C92 C91 -133.3(3)
C104 P7 C92 C93 -86.3(3)
C154 P7 C92 C93 163.5(3)
Co2 P7 C92 C93 41.0(3)
C89 C88 C93 O3 178.4(3)
C87 C88 C93 O3 -1.5(6)
C89 C88 C93 C92 -2.3(6)
C87 C88 C93 C92 177.8(3)
C80 O3 C93 C88 19.5(5)
C80 O3 C93 C92 -159.9(3)
C91 C92 C93 C88 1.1(6)
P7 C92 C93 C88 -173.6(3)
C91 C92 C93 O3 -179.5(3)
P7 C92 C93 O3 5.8(4)
C111 C94 C95 C96 0.7(5)
C111 C94 C95 P8 175.8(3)
C106 P8 C95 C96 75.3(3)
C81 P8 C95 C96 -174.6(3)
Co2 P8 C95 C96 -49.4(3)
C106 P8 C95 C94 -99.9(3)
C81 P8 C95 C94 10.2(3)
Co2 P8 C95 C94 135.4(3)
C94 C95 C96 C97 0.4(6)
P8 C95 C96 C97 -175.0(3)
C95 C96 C97 C98 -0.9(6)
C96 C97 C98 C111 0.3(6)
C102 C99 C100 C101 0.1(6)
C99 C100 C101 C104 0.1(6)
C100 C99 C102 C103 -0.1(6)
C99 C102 C103 C104 -0.3(6)
C102 C103 C104 C101 0.5(5)
C102 C103 C104 P7 -176.8(3)
C100 C101 C104 C103 -0.4(6)
C100 C101 C104 P7 177.0(3)
C154 P7 C104 C103 96.3(3)
C92 P7 C104 C103 -13.4(3)
Co2 P7 C104 C103 -136.2(3)
C154 P7 C104 C101 -81.0(3)
C92 P7 C104 C101 169.2(3)
Co2 P7 C104 C101 46.4(3)
C110 C105 C106 C107 1.3(5)
C110 C105 C106 P8 -179.4(3)
C95 P8 C106 C105 -152.9(3)
C81 P8 C106 C105 95.7(3)
Co2 P8 C106 C105 -25.2(3)
C95 P8 C106 C107 26.4(3)
C81 P8 C106 C107 -85.0(3)
Co2 P8 C106 C107 154.1(3)
C105 C106 C107 C108 -1.3(5)
P8 C106 C107 C108 179.4(3)
C106 C107 C108 C109 0.8(5)
C107 C108 C109 C110 -0.2(6)
C106 C105 C110 C109 -0.7(6)
C108 C109 C110 C105 0.1(6)
C97 C98 C111 C94 0.8(6)
C95 C94 C111 C98 -1.3(6)
C155 C151 C152 C153 -0.8(6)
C151 C152 C153 C154 1.3(6)
C152 C153 C154 C156 -0.9(5)
C152 C153 C154 P7 179.1(3)
C104 P7 C154 C156 157.5(3)
C92 P7 C154 C156 -91.1(3)
Co2 P7 C154 C156 28.3(3)
C104 P7 C154 C153 -22.5(3)
C92 P7 C154 C153 88.9(3)
Co2 P7 C154 C153 -151.7(3)
C152 C151 C155 C156 -0.1(6)
C153 C154 C156 C155 0.0(5)
P7 C154 C156 C155 -180.0(3)
C151 C155 C156 C154 0.5(5)
